data_4304268
loop_
_publ_author_name
'Grigory B. Nikiforov'
'Herbert W. Roesky'
'Peter G. Jones'
'J\"org Magull'
'Arne Ringe'
'Rainer B. Oswald'

_publ_contact_author_address
;Institut fuer Anorganische Chemie
Universitaet Goettingen
Tammannstr. 4
37077 Goettingen
Germany
;
_publ_contact_author_email hroesky@gwdg.de
_publ_contact_author_fax '0049 /551 /39-3373'
_publ_contact_author_name 'Herbert W. Roesky'
_publ_contact_author_phone '0049/ 551/ 39-3001'
_publ_section_title
;
Preparation of Ti(IV) Fluoride N-Heterocyclic Carbene Complexes
;
_journal_name_full 'Inorganic Chemistry'
_journal_page_first 2171
_journal_page_last 2179
_journal_paper_doi 10.1021/ic701751r
_journal_volume 47
_journal_year 2008
_chemical_formula_sum 'C24 H48 Cl4 F6 N6 Ti2'
_chemical_formula_weight 772.28
_chemical_name_systematic
;
 ?
;
_space_group_IT_number 2
_symmetry_cell_setting triclinic
_symmetry_space_group_name_Hall '-P 1'
_symmetry_space_group_name_H-M 'P -1'
_atom_sites_solution_hydrogens geom
_atom_sites_solution_primary direct
_atom_sites_solution_secondary difmap
_audit_creation_method SHELXL-97
_cell_angle_alpha 112.235(4)
_cell_angle_beta 105.096(4)
_cell_angle_gamma 94.226(4)
_cell_formula_units_Z 1
_cell_length_a 8.7060(6)
_cell_length_b 9.4675(6)
_cell_length_c 11.9152(8)
_cell_measurement_reflns_used 9912
_cell_measurement_temperature 100(2)
_cell_measurement_theta_max 34.99
_cell_measurement_theta_min 2.37
_cell_volume 861.24(11)
_computing_cell_refinement 'Bruker APEX2'
_computing_data_collection 'Bruker APEX2'
_computing_data_reduction 'Bruker APEX2'
_computing_molecular_graphics 'Siemens XP'
_computing_publication_material SHELXL-97
_computing_structure_refinement 'SHELXL-97 (Sheldrick, 1997)'
_computing_structure_solution 'SHELXS-97 (Sheldrick, 1990)'
_diffrn_ambient_temperature 100(2)
_diffrn_measured_fraction_theta_full 0.993
_diffrn_measured_fraction_theta_max 0.993
_diffrn_measurement_device_type 'Bruker APEX2 CCD area detector'
_diffrn_measurement_method 'phi and omega scans'
_diffrn_radiation_monochromator graphite
_diffrn_radiation_source 'fine-focus sealed tube'
_diffrn_radiation_type MoK\a
_diffrn_radiation_wavelength 0.71073
_diffrn_reflns_av_R_equivalents 0.0240
_diffrn_reflns_av_sigmaI/netI 0.0216
_diffrn_reflns_limit_h_max 13
_diffrn_reflns_limit_h_min -13
_diffrn_reflns_limit_k_max 14
_diffrn_reflns_limit_k_min -14
_diffrn_reflns_limit_l_max 18
_diffrn_reflns_limit_l_min -18
_diffrn_reflns_number 26753
_diffrn_reflns_theta_full 33.00
_diffrn_reflns_theta_max 33.14
_diffrn_reflns_theta_min 1.94
_exptl_absorpt_coefficient_mu 0.832
_exptl_absorpt_correction_T_max 0.9214
_exptl_absorpt_correction_T_min 0.8015
_exptl_absorpt_correction_type multi-scan
_exptl_absorpt_process_details SADABS
_exptl_crystal_colour 'pale orange'
_exptl_crystal_density_diffrn 1.489
_exptl_crystal_density_meas ?
_exptl_crystal_density_method .
_exptl_crystal_description tablet
_exptl_crystal_F_000 400
_exptl_crystal_size_max 0.29
_exptl_crystal_size_mid 0.28
_exptl_crystal_size_min 0.10
_refine_diff_density_max 0.531
_refine_diff_density_min -0.441
_refine_diff_density_rms 0.058
_refine_ls_extinction_method none
_refine_ls_goodness_of_fit_ref 1.047
_refine_ls_hydrogen_treatment 'rigid methyls, others riding'
_refine_ls_matrix_type full
_refine_ls_number_parameters 196
_refine_ls_number_reflns 6530
_refine_ls_number_restraints 0
_refine_ls_restrained_S_all 1.047
_refine_ls_R_factor_all 0.0316
_refine_ls_R_factor_gt 0.0264
_refine_ls_shift/su_max 0.001
_refine_ls_shift/su_mean 0.000
_refine_ls_structure_factor_coef Fsqd
_refine_ls_weighting_details 'calc w=1/[\s^2^(Fo^2^)+(0.0347P)^2^+0.2790P] where P=(Fo^2^+2Fc^2^)/3'
_refine_ls_weighting_scheme calc
_refine_ls_wR_factor_gt 0.0701
_refine_ls_wR_factor_ref 0.0728
_reflns_number_gt 5766
_reflns_number_total 6530
_reflns_threshold_expression >2sigma(I)
_cod_data_source_file ic701751r-file004.cif
_cod_data_source_block nitinet
_cod_depositor_comments
;
The following automatic conversions were performed:
'_symmetry_cell_setting' value 'Triclinic' changed to 'triclinic'
according to '/home/saulius/struct/CIF-dictionaries/cif_core.dic'
dictionary named 'cif_core.dic' version 2.4.1 from 2010-06-29.

Automatic conversion script
Id: cif_fix_enum 1527 2010-12-29 10:47:43Z saulius 
;
_cod_original_cell_volume 861.24(10)
_cod_database_code 4304268

loop_
_symmetry_equiv_pos_as_xyz
'x, y, z'
'-x, -y, -z'

loop_
_atom_site_label
_atom_site_type_symbol
_atom_site_fract_x
_atom_site_fract_y
_atom_site_fract_z
_atom_site_U_iso_or_equiv
_atom_site_adp_type
_atom_site_occupancy
_atom_site_symmetry_multiplicity
_atom_site_calc_flag
_atom_site_refinement_flags
_atom_site_disorder_assembly
_atom_site_disorder_group
Ti Ti 0.365858(19) 0.561243(18) 0.414139(14) 0.00996(4) Uani 1 1 d . . .
C1 C 0.26088(11) 0.76527(10) 0.50982(8) 0.01224(15) Uani 1 1 d . . .
C2 C 0.23583(12) 0.98645(11) 0.66407(9) 0.01507(16) Uani 1 1 d . . .
C3 C 0.08508(12) 0.89773(11) 0.59946(9) 0.01440(16) Uani 1 1 d . . .
C4 C 0.51541(12) 0.96205(12) 0.65105(10) 0.01805(17) Uani 1 1 d . . .
H4A H 0.5669 0.8852 0.5996 0.022 Uiso 1 1 calc R . .
H4B H 0.5608 0.9809 0.7410 0.022 Uiso 1 1 calc R . .
H4C H 0.5356 1.0595 0.6415 0.022 Uiso 1 1 calc R . .
C5 C 0.29272(14) 1.14385(12) 0.77115(10) 0.0217(2) Uani 1 1 d . . .
H5A H 0.2014 1.1794 0.8002 0.026 Uiso 1 1 calc R . .
H5B H 0.3373 1.2166 0.7419 0.026 Uiso 1 1 calc R . .
H5C H 0.3769 1.1391 0.8418 0.026 Uiso 1 1 calc R . .
C6 C -0.07407(13) 0.92337(12) 0.62000(11) 0.01967(18) Uani 1 1 d . . .
H6A H -0.0561 1.0076 0.7041 0.024 Uiso 1 1 calc R . .
H6B H -0.1322 0.8278 0.6156 0.024 Uiso 1 1 calc R . .
H6C H -0.1386 0.9516 0.5538 0.024 Uiso 1 1 calc R . .
C7 C -0.03278(11) 0.64576(12) 0.40513(9) 0.01613(16) Uani 1 1 d . . .
H7A H -0.0178 0.6222 0.3216 0.019 Uiso 1 1 calc R . .
H7B H -0.1341 0.6841 0.4064 0.019 Uiso 1 1 calc R . .
H7C H -0.0375 0.5513 0.4207 0.019 Uiso 1 1 calc R . .
C8 C 0.26676(12) 0.57760(11) 0.16077(9) 0.01531(16) Uani 1 1 d . . .
H8A H 0.2454 0.4985 0.0727 0.018 Uiso 1 1 calc R . .
H8B H 0.3815 0.6309 0.1929 0.018 Uiso 1 1 calc R . .
C9 C 0.15764(14) 0.69552(13) 0.15903(10) 0.02068(19) Uani 1 1 d . . .
H9A H 0.0439 0.6422 0.1235 0.025 Uiso 1 1 calc R . .
H9B H 0.1810 0.7470 0.1062 0.025 Uiso 1 1 calc R . .
H9C H 0.1777 0.7733 0.2463 0.025 Uiso 1 1 calc R . .
C10 C 0.10533(12) 0.36499(11) 0.17205(9) 0.01687(17) Uani 1 1 d . . .
H10A H 0.0198 0.3873 0.1114 0.020 Uiso 1 1 calc R . .
H10B H 0.0575 0.3459 0.2330 0.020 Uiso 1 1 calc R . .
C11 C 0.16332(15) 0.21994(13) 0.09907(12) 0.0267(2) Uani 1 1 d . . .
H11A H 0.2184 0.2414 0.0436 0.032 Uiso 1 1 calc R . .
H11B H 0.0700 0.1344 0.0470 0.032 Uiso 1 1 calc R . .
H11C H 0.2388 0.1907 0.1597 0.032 Uiso 1 1 calc R . .
F1 F 0.49462(7) 0.39296(7) 0.39819(5) 0.01385(11) Uani 1 1 d . . .
F2 F 0.52274(7) 0.69350(7) 0.40513(6) 0.01523(11) Uani 1 1 d . . .
F3 F 0.21189(7) 0.44305(7) 0.43886(6) 0.01668(11) Uani 1 1 d . . .
N1 N 0.34110(10) 0.90335(9) 0.60799(8) 0.01334(14) Uani 1 1 d . . .
N2 N 0.10311(10) 0.76466(9) 0.50455(7) 0.01241(13) Uani 1 1 d . . .
N3 N 0.23939(10) 0.50043(9) 0.24202(7) 0.01239(13) Uani 1 1 d . . .
C99 C 0.65463(17) 0.27490(16) 0.17838(12) 0.0299(2) Uani 1 1 d . . .
H99A H 0.5531 0.2388 0.1907 0.036 Uiso 1 1 calc R . .
H99B H 0.7402 0.3199 0.2623 0.036 Uiso 1 1 calc R . .
Cl1 Cl 0.71134(4) 0.11536(3) 0.07204(3) 0.02903(7) Uani 1 1 d . . .
Cl2 Cl 0.62533(4) 0.41899(4) 0.11909(3) 0.03200(7) Uani 1 1 d . . .

loop_
_atom_site_aniso_label
_atom_site_aniso_U_11
_atom_site_aniso_U_22
_atom_site_aniso_U_33
_atom_site_aniso_U_23
_atom_site_aniso_U_13
_atom_site_aniso_U_12
Ti 0.01017(7) 0.00966(7) 0.01077(7) 0.00445(5) 0.00393(5) 0.00235(5)
C1 0.0119(4) 0.0123(4) 0.0128(4) 0.0053(3) 0.0038(3) 0.0028(3)
C2 0.0196(4) 0.0120(4) 0.0151(4) 0.0051(3) 0.0078(3) 0.0054(3)
C3 0.0175(4) 0.0132(4) 0.0164(4) 0.0069(3) 0.0092(3) 0.0064(3)
C4 0.0134(4) 0.0154(4) 0.0201(4) 0.0043(3) 0.0021(3) 0.0000(3)
C5 0.0281(5) 0.0132(4) 0.0207(4) 0.0023(3) 0.0097(4) 0.0042(4)
C6 0.0203(5) 0.0179(4) 0.0267(5) 0.0099(4) 0.0144(4) 0.0086(4)
C7 0.0115(4) 0.0184(4) 0.0163(4) 0.0054(3) 0.0039(3) 0.0018(3)
C8 0.0170(4) 0.0173(4) 0.0127(4) 0.0071(3) 0.0050(3) 0.0031(3)
C9 0.0230(5) 0.0212(5) 0.0204(4) 0.0121(4) 0.0048(4) 0.0075(4)
C10 0.0153(4) 0.0143(4) 0.0152(4) 0.0021(3) 0.0027(3) -0.0009(3)
C11 0.0279(6) 0.0151(5) 0.0287(5) 0.0001(4) 0.0095(4) 0.0018(4)
F1 0.0164(3) 0.0134(2) 0.0117(2) 0.0044(2) 0.0046(2) 0.0064(2)
F2 0.0136(3) 0.0157(3) 0.0172(3) 0.0073(2) 0.0058(2) 0.0008(2)
F3 0.0166(3) 0.0165(3) 0.0205(3) 0.0102(2) 0.0081(2) 0.0020(2)
N1 0.0132(3) 0.0115(3) 0.0144(3) 0.0046(3) 0.0039(3) 0.0028(3)
N2 0.0118(3) 0.0131(3) 0.0132(3) 0.0053(3) 0.0050(3) 0.0036(3)
N3 0.0124(3) 0.0117(3) 0.0121(3) 0.0041(3) 0.0035(3) 0.0017(3)
C99 0.0370(7) 0.0333(6) 0.0278(6) 0.0152(5) 0.0185(5) 0.0109(5)
Cl1 0.03414(15) 0.02197(13) 0.03368(15) 0.01197(11) 0.01386(12) 0.00649(11)
Cl2 0.03713(17) 0.02588(14) 0.03640(16) 0.01289(12) 0.01502(13) 0.01289(12)

loop_
_atom_type_symbol
_atom_type_description
_atom_type_scat_dispersion_real
_atom_type_scat_dispersion_imag
_atom_type_scat_source
C C 0.0033 0.0016 'International Tables Vol C Tables 4.2.6.8 and 6.1.1.4'
H H 0.0000 0.0000 'International Tables Vol C Tables 4.2.6.8 and 6.1.1.4'
N N 0.0061 0.0033 'International Tables Vol C Tables 4.2.6.8 and 6.1.1.4'
F F 0.0171 0.0103 'International Tables Vol C Tables 4.2.6.8 and 6.1.1.4'
Ti Ti 0.2776 0.4457 'International Tables Vol C Tables 4.2.6.8 and 6.1.1.4'
Cl Cl 0.1484 0.1585 'International Tables Vol C Tables 4.2.6.8 and 6.1.1.4'

loop_
_geom_angle_atom_site_label_1
_geom_angle_atom_site_label_2
_geom_angle_atom_site_label_3
_geom_angle
_geom_angle_site_symmetry_1
_geom_angle_site_symmetry_3
_geom_angle_publ_flag
F3 Ti F2 174.45(3) . . ?
F3 Ti N3 91.11(3) . . ?
F2 Ti N3 93.27(3) . . ?
F3 Ti F1 88.37(3) . . ?
F2 Ti F1 94.11(3) . . ?
N3 Ti F1 101.34(3) . . ?
F3 Ti F1 85.93(3) . 2_666 ?
F2 Ti F1 89.96(3) . 2_666 ?
N3 Ti F1 174.74(3) . 2_666 ?
F1 Ti F1 74.26(3) . 2_666 ?
F3 Ti C1 86.50(3) . . ?
F2 Ti C1 89.37(3) . . ?
N3 Ti C1 100.06(3) . . ?
F1 Ti C1 158.08(3) . . ?
F1 Ti C1 84.11(3) 2_666 . ?
F3 Ti Ti 86.39(2) . 2_666 ?
F2 Ti Ti 92.48(2) . 2_666 ?
N3 Ti Ti 139.59(3) . 2_666 ?
F1 Ti Ti 38.322(16) . 2_666 ?
F1 Ti Ti 35.942(15) 2_666 2_666 ?
C1 Ti Ti 119.98(2) . 2_666 ?
N2 C1 N1 103.93(8) . . ?
N2 C1 Ti 126.55(7) . . ?
N1 C1 Ti 127.75(6) . . ?
C3 C2 N1 106.41(8) . . ?
C3 C2 C5 131.30(9) . . ?
N1 C2 C5 122.26(9) . . ?
C2 C3 N2 106.28(8) . . ?
C2 C3 C6 130.68(9) . . ?
N2 C3 C6 123.02(9) . . ?
N3 C8 C9 111.47(8) . . ?
N3 C10 C11 111.35(8) . . ?
Ti F1 Ti 105.74(3) . 2_666 ?
C1 N1 C2 111.64(8) . . ?
C1 N1 C4 125.66(8) . . ?
C2 N1 C4 122.70(8) . . ?
C1 N2 C3 111.73(8) . . ?
C1 N2 C7 124.33(8) . . ?
C3 N2 C7 123.75(8) . . ?
C8 N3 C10 111.84(8) . . ?
C8 N3 Ti 124.55(6) . . ?
C10 N3 Ti 123.56(6) . . ?
Cl2 C99 Cl1 110.92(7) . . ?

loop_
_geom_bond_atom_site_label_1
_geom_bond_atom_site_label_2
_geom_bond_distance
_geom_bond_site_symmetry_2
_geom_bond_publ_flag
Ti F3 1.8357(6) . ?
Ti F2 1.8361(6) . ?
Ti N3 1.8938(8) . ?
Ti F1 1.9940(6) . ?
Ti F1 2.1066(6) 2_666 ?
Ti C1 2.2367(9) . ?
Ti Ti 3.2699(4) 2_666 ?
C1 N2 1.3580(12) . ?
C1 N1 1.3592(12) . ?
C2 C3 1.3574(14) . ?
C2 N1 1.3902(12) . ?
C2 C5 1.4889(14) . ?
C3 N2 1.3907(12) . ?
C3 C6 1.4899(14) . ?
C4 N1 1.4593(13) . ?
C7 N2 1.4610(13) . ?
C8 N3 1.4689(12) . ?
C8 C9 1.5208(14) . ?
C10 N3 1.4714(13) . ?
C10 C11 1.5245(15) . ?
F1 Ti 2.1066(6) 2_666 ?
C99 Cl2 1.7640(13) . ?
C99 Cl1 1.7657(13) . ?
